data_1507161
loop_
_publ_author_name
'Fujita, Morifumi'
'Mori, Kazuhiro'
'Shimogaki, Mio'
'Sugimura, Takashi'

_publ_section_title
;
 Asymmetric Synthesis of 4,8-Dihydroxyisochroman-1-one Polyketide
 Metabolites Using Chiral Hypervalent Iodine(III).
;
_journal_issue 5
_journal_name_full 'Organic letters'
_journal_page_first 1294
_journal_page_last 1297
_journal_paper_doi 10.1021/ol300185u
_journal_volume 14
_journal_year 2012
_chemical_absolute_configuration ad
_chemical_formula_moiety 'C11 H9 Br O3'
_chemical_formula_sum 'C11 H9 Br O3'
_chemical_formula_weight 269.09
_space_group_IT_number 19
_symmetry_cell_setting orthorhombic
_symmetry_Int_Tables_number 19
_symmetry_space_group_name_Hall 'P 2ac 2ab'
_symmetry_space_group_name_H-M 'P 21 21 21'
_atom_sites_solution_hydrogens geom
_atom_sites_solution_primary direct
_atom_sites_solution_secondary difmap
_cell_angle_alpha 90.0000
_cell_angle_beta 90.0000
_cell_angle_gamma 90.0000
_cell_formula_units_Z 4
_cell_length_a 4.4554(16)
_cell_length_b 11.569(4)
_cell_length_c 20.465(7)
_cell_measurement_reflns_used 3228
_cell_measurement_temperature 294
_cell_measurement_theta_max 30.03
_cell_measurement_theta_min 1.99
_cell_volume 1054.9(6)
_computing_cell_refinement CrystalClear
_computing_data_collection 'CrystalClear (Rigaku Inc., 2008)'
_computing_data_reduction CrystalClear
_computing_molecular_graphics 'CrystalStructure 4.0'
_computing_publication_material 'CrystalStructure 4.0 (Rigaku, 2010)'
_computing_structure_refinement 'SHELXL97 (Sheldrick, 2008)'
_computing_structure_solution 'SIR92 (Altomare, et al., 1994)'
_diffrn_ambient_temperature 294
_diffrn_detector_area_resol_mean 7.314
_diffrn_measured_fraction_theta_full 0.998
_diffrn_measured_fraction_theta_max 0.998
_diffrn_measurement_device_type 'Rigaku Mercury70'
_diffrn_measurement_method \w
_diffrn_radiation_type 'Mo K\a'
_diffrn_radiation_wavelength 0.71075
_diffrn_reflns_av_R_equivalents 0.0258
_diffrn_reflns_limit_h_max 5
_diffrn_reflns_limit_h_min -4
_diffrn_reflns_limit_k_max 14
_diffrn_reflns_limit_k_min -14
_diffrn_reflns_limit_l_max 17
_diffrn_reflns_limit_l_min -26
_diffrn_reflns_number 4683
_diffrn_reflns_theta_full 27.50
_diffrn_reflns_theta_max 27.50
_diffrn_standards_number 0
_exptl_absorpt_coefficient_mu 3.890
_exptl_absorpt_correction_T_max 0.678
_exptl_absorpt_correction_T_min 0.383
_exptl_absorpt_correction_type numerical
_exptl_absorpt_process_details 'NUMABS (Rigaku, 1999)'
_exptl_crystal_colour colorless
_exptl_crystal_density_diffrn 1.694
_exptl_crystal_density_method 'not measured'
_exptl_crystal_description prism
_exptl_crystal_F_000 536.00
_exptl_crystal_size_max 0.500
_exptl_crystal_size_mid 0.100
_exptl_crystal_size_min 0.100
_refine_diff_density_max 0.260
_refine_diff_density_min -0.430
_refine_ls_abs_structure_details 'Flack, H. D. (1983), Acta Cryst. A39, 876-881.  899 Friedel Pairs'
_refine_ls_abs_structure_Flack 0.02(3)
_refine_ls_extinction_method none
_refine_ls_goodness_of_fit_ref 1.036
_refine_ls_hydrogen_treatment constr
_refine_ls_number_parameters 136
_refine_ls_number_reflns 2346
_refine_ls_number_restraints 0
_refine_ls_R_factor_gt 0.0474
_refine_ls_shift/su_max 0.000
_refine_ls_structure_factor_coef Fsqd
_refine_ls_weighting_details 'w = 1/[\s^2^(Fo^2^)+(0.0727P)^2^+0.2286P] where P=(Fo^2^+2Fc^2^)/3'
_refine_ls_weighting_scheme calc
_refine_ls_wR_factor_ref 0.1467
_reflns_number_gt 1603
_reflns_number_total 2346
_reflns_threshold_expression F^2^>2.0\s(F^2^)
_cod_data_source_file ol300185u_si_003.cif
_cod_data_source_block V111101a
_cod_original_cell_volume 1054.8(7)
_cod_database_code 1507161

loop_
_symmetry_equiv_pos_site_id
_symmetry_equiv_pos_as_xyz
1 +X,+Y,+Z
2 1/2+X,1/2-Y,-Z
3 -X,1/2+Y,1/2-Z
4 1/2-X,-Y,1/2+Z

loop_
_atom_site_label
_atom_site_type_symbol
_atom_site_fract_x
_atom_site_fract_y
_atom_site_fract_z
_atom_site_U_iso_or_equiv
_atom_site_adp_type
_atom_site_occupancy
_atom_site_symmetry_multiplicity
_atom_site_calc_flag
_atom_site_refinement_flags
Br1 Br 0.7506(3) 0.34734(5) 0.41569(3) 0.1072(4) Uani 1.0 4 d .
O1 O 0.6203(8) 0.7820(3) 0.63169(15) 0.0638(9) Uani 1.0 4 d .
O2 O 0.9924(9) 0.4199(4) 0.67188(19) 0.0788(11) Uani 1.0 4 d .
O3 O 0.7248(8) 0.5629(3) 0.70877(13) 0.0600(8) Uani 1.0 4 d .
C1 C 0.4576(13) 0.5424(5) 0.4700(3) 0.0677(14) Uani 1.0 4 d .
C2 C 0.6404(12) 0.4501(4) 0.4839(3) 0.0631(13) Uani 1.0 4 d .
C3 C 0.3763(12) 0.6185(4) 0.5191(3) 0.0614(12) Uani 1.0 4 d .
C4 C 0.7495(13) 0.4313(4) 0.5453(2) 0.0595(10) Uani 1.0 4 d .
C5 C 0.4897(10) 0.6029(4) 0.5822(2) 0.0489(10) Uani 1.0 4 d .
C6 C 0.6719(9) 0.5089(4) 0.59467(19) 0.0487(10) Uani 1.0 4 d .
C7 C 0.4166(11) 0.6856(4) 0.6361(3) 0.0552(11) Uani 1.0 4 d .
C8 C 0.8023(11) 0.4915(4) 0.66047(19) 0.0533(11) Uani 1.0 4 d .
C9 C 0.4624(10) 0.6389(5) 0.7038(3) 0.0583(11) Uani 1.0 4 d .
C10 C 0.6002(16) 0.8386(5) 0.6946(3) 0.0798(16) Uani 1.0 4 d .
C11 C 0.5324(14) 0.7485(5) 0.7438(3) 0.0752(15) Uani 1.0 4 d .
H1 H 0.3885 0.5538 0.4276 0.0813 Uiso 1.0 4 calc R
H3 H 0.2470 0.6796 0.5101 0.0737 Uiso 1.0 4 calc R
H4 H 0.8727 0.3683 0.5540 0.0715 Uiso 1.0 4 calc R
H7 H 0.2096 0.7129 0.6312 0.0662 Uiso 1.0 4 calc R
H9 H 0.2810 0.6004 0.7199 0.0700 Uiso 1.0 4 calc R
H10A H 0.4426 0.8964 0.6940 0.0958 Uiso 1.0 4 calc R
H10B H 0.7885 0.8764 0.7050 0.0958 Uiso 1.0 4 calc R
H11A H 0.3611 0.7706 0.7702 0.0902 Uiso 1.0 4 calc R
H11B H 0.7034 0.7359 0.7722 0.0902 Uiso 1.0 4 calc R

loop_
_atom_site_aniso_label
_atom_site_aniso_U_11
_atom_site_aniso_U_22
_atom_site_aniso_U_33
_atom_site_aniso_U_12
_atom_site_aniso_U_13
_atom_site_aniso_U_23
Br1 0.1462(7) 0.0936(5) 0.0819(4) -0.0087(6) 0.0165(5) -0.0368(3)
O1 0.082(3) 0.0535(16) 0.0556(18) -0.0114(16) 0.0050(16) -0.0066(14)
O2 0.087(3) 0.067(3) 0.082(3) 0.013(2) -0.018(2) 0.015(2)
O3 0.0614(18) 0.0696(17) 0.0491(14) -0.002(2) -0.0056(16) 0.0051(13)
C1 0.083(4) 0.072(3) 0.048(3) -0.008(3) -0.015(3) -0.001(3)
C2 0.082(4) 0.053(3) 0.054(3) -0.009(3) 0.004(3) -0.004(2)
C3 0.065(3) 0.061(3) 0.059(3) 0.004(3) -0.014(3) 0.008(3)
C4 0.064(3) 0.047(2) 0.067(3) -0.002(3) -0.003(3) -0.0025(17)
C5 0.048(3) 0.050(3) 0.049(3) -0.008(2) -0.0031(19) 0.0029(18)
C6 0.051(3) 0.044(2) 0.051(3) -0.0030(18) 0.0006(19) 0.0065(16)
C7 0.051(3) 0.057(3) 0.057(3) -0.001(2) -0.007(2) -0.007(2)
C8 0.055(3) 0.050(2) 0.055(3) -0.007(3) -0.008(3) 0.0111(17)
C9 0.051(3) 0.071(3) 0.053(3) -0.008(3) 0.003(2) -0.005(3)
C10 0.102(4) 0.071(4) 0.067(4) -0.010(3) 0.001(3) -0.023(3)
C11 0.077(4) 0.091(4) 0.058(3) -0.004(3) 0.004(3) -0.018(3)

loop_
_atom_type_symbol
_atom_type_description
_atom_type_scat_dispersion_real
_atom_type_scat_dispersion_imag
_atom_type_scat_source
C C 0.0033 0.0016
;
International Tables for Crystallography
(1992, Vol. C, Tables 4.2.6.8 and 6.1.1.4)
;
H H 0.0000 0.0000
;
International Tables for Crystallography
(1992, Vol. C, Table 6.1.1.4)
;
Br Br -0.2901 2.4595
;
International Tables for Crystallography
(1992, Vol. C, Tables 4.2.6.8 and 6.1.1.4)
;
O O 0.0106 0.0060
;
International Tables for Crystallography
(1992, Vol. C, Tables 4.2.6.8 and 6.1.1.4)
;

loop_
_geom_angle_atom_site_label_1
_geom_angle_atom_site_label_2
_geom_angle_atom_site_label_3
_geom_angle
_geom_angle_publ_flag
C7 O1 C10 104.8(4) yes
C8 O3 C9 121.7(4) yes
C2 C1 C3 120.0(5) yes
Br1 C2 C1 119.2(4) yes
Br1 C2 C4 119.0(4) yes
C1 C2 C4 121.8(5) yes
C1 C3 C5 119.6(5) yes
C2 C4 C6 118.5(5) yes
C3 C5 C6 119.0(4) yes
C3 C5 C7 121.3(4) yes
C6 C5 C7 119.7(4) yes
C4 C6 C5 121.2(4) yes
C4 C6 C8 118.4(4) yes
C5 C6 C8 120.4(4) yes
O1 C7 C5 108.2(4) yes
O1 C7 C9 104.5(4) yes
C5 C7 C9 114.9(4) yes
O2 C8 O3 117.6(4) yes
O2 C8 C6 123.0(4) yes
O3 C8 C6 119.3(4) yes
O3 C9 C7 112.9(4) yes
O3 C9 C11 107.1(4) yes
C7 C9 C11 102.8(4) yes
O1 C10 C11 107.4(5) yes
C9 C11 C10 105.1(5) yes
C2 C1 H1 120.015 no
C3 C1 H1 120.006 no
C1 C3 H3 120.211 no
C5 C3 H3 120.212 no
C2 C4 H4 120.767 no
C6 C4 H4 120.764 no
O1 C7 H7 109.703 no
C5 C7 H7 109.697 no
C9 C7 H7 109.691 no
O3 C9 H9 111.219 no
C7 C9 H9 111.222 no
C11 C9 H9 111.216 no
O1 C10 H10A 110.235 no
O1 C10 H10B 110.238 no
C11 C10 H10A 110.246 no
C11 C10 H10B 110.236 no
H10A C10 H10B 108.519 no
C9 C11 H11A 110.730 no
C9 C11 H11B 110.733 no
C10 C11 H11A 110.735 no
C10 C11 H11B 110.736 no
H11A C11 H11B 108.828 no

loop_
_geom_bond_atom_site_label_1
_geom_bond_atom_site_label_2
_geom_bond_distance
_geom_bond_publ_flag
Br1 C2 1.898(5) yes
O1 C7 1.440(6) yes
O1 C10 1.447(7) yes
O2 C8 1.208(6) yes
O3 C8 1.333(5) yes
O3 C9 1.466(6) yes
C1 C2 1.373(8) yes
C1 C3 1.384(7) yes
C2 C4 1.364(7) yes
C3 C5 1.399(7) yes
C4 C6 1.395(6) yes
C5 C6 1.381(6) yes
C5 C7 1.496(6) yes
C6 C8 1.480(6) yes
C7 C9 1.501(7) yes
C9 C11 1.541(8) yes
C10 C11 1.480(9) yes
C1 H1 0.930 no
C3 H3 0.930 no
C4 H4 0.930 no
C7 H7 0.980 no
C9 H9 0.980 no
C10 H10A 0.970 no
C10 H10B 0.970 no
C11 H11A 0.970 no
C11 H11B 0.970 no

loop_
_geom_contact_atom_site_label_1
_geom_contact_atom_site_label_2
_geom_contact_distance
_geom_contact_publ_flag
_geom_contact_site_symmetry_2
O1 O3 3.021(5) no .
O1 C3 3.174(6) no .
O1 C6 3.257(5) no .
O1 C8 3.506(5) no .
O2 C4 2.812(6) no .
O2 C5 3.588(6) no .
O2 C9 3.525(7) no .
O3 C5 2.833(5) no .
O3 C10 3.250(7) no .
C1 C6 2.752(7) no .
C2 C5 2.760(7) no .
C3 C4 2.782(7) no .
C6 C9 2.849(7) no .
C7 C8 2.871(7) no .
O1 C1 3.274(6) no 2_566
O1 C3 3.485(6) no 2_566
O2 C5 3.573(6) no 1_655
O2 C6 3.567(6) no 1_655
O2 C7 3.682(6) no 1_655
O2 C9 3.351(7) no 1_655
O2 C10 3.412(8) no 3_746
O2 C11 3.518(7) no 3_646
O2 C11 3.375(7) no 3_746
O3 C9 3.403(6) no 1_655
O3 C10 3.570(7) no 3_646
C1 O1 3.274(6) no 2_466
C3 O1 3.485(6) no 2_466
C3 C4 3.574(8) no 1_455
C4 C3 3.574(8) no 1_655
C5 O2 3.573(6) no 1_455
C5 C8 3.689(7) no 1_455
C6 O2 3.567(6) no 1_455
C7 O2 3.682(6) no 1_455
C7 C8 3.575(7) no 1_455
C8 C5 3.689(7) no 1_655
C8 C7 3.575(7) no 1_655
C8 C9 3.513(7) no 1_655
C9 O2 3.351(7) no 1_455
C9 O3 3.403(6) no 1_455
C9 C8 3.513(7) no 1_455
C10 O2 3.412(8) no 3_756
C10 O3 3.570(7) no 3_656
C11 O2 3.518(7) no 3_656
C11 O2 3.375(7) no 3_756
Br1 H1 2.8924 no .
Br1 H4 2.8915 no .
O1 H3 3.2183 no .
O1 H9 3.1550 no .
O1 H11A 3.0635 no .
O1 H11B 2.9485 no .
O2 H4 2.5427 no .
O3 H7 3.2861 no .
O3 H11A 3.1590 no .
O3 H11B 2.3872 no .
C1 H4 3.2294 no .
C2 H3 3.2262 no .
C3 H7 2.6487 no .
C4 H1 3.2235 no .
C5 H1 3.2455 no .
C5 H4 3.2576 no .
C5 H9 2.9681 no .
C6 H3 3.2370 no .
C6 H7 3.2210 no .
C6 H9 3.2746 no .
C7 H3 2.6866 no .
C7 H10A 2.7144 no .
C7 H10B 3.1002 no .
C7 H11A 2.9264 no .
C7 H11B 3.1204 no .
C8 H4 2.6236 no .
C8 H9 2.9088 no .
C9 H10A 2.9869 no .
C9 H10B 3.1088 no .
C10 H7 2.6125 no .
C10 H9 3.1437 no .
C11 H7 2.7461 no .
H1 H3 2.3170 no .
H3 H7 2.5139 no .
H7 H9 2.2553 no .
H7 H10A 2.6897 no .
H7 H10B 3.5372 no .
H7 H11A 2.9979 no .
H9 H10A 3.5388 no .
H9 H11A 2.2502 no .
H9 H11B 2.6728 no .
H10A H11A 2.1632 no .
H10A H11B 2.7131 no .
H10B H11A 2.6283 no .
H10B H11B 2.1642 no .
Br1 H4 3.0730 no 2_456
Br1 H11B 3.0965 no 4_664
O1 H1 2.5518 no 2_566
O1 H3 2.9901 no 2_566
O1 H7 2.7444 no 1_655
O2 H7 3.6223 no 1_655
O2 H9 2.6422 no 1_655
O2 H10A 3.3707 no 3_646
O2 H10B 2.7487 no 3_746
O2 H11A 2.6205 no 3_646
O2 H11A 3.5614 no 3_746
O2 H11B 2.7707 no 3_746
O3 H7 3.1926 no 1_655
O3 H9 2.5258 no 1_655
O3 H10A 2.8680 no 3_646
O3 H10B 3.6056 no 3_646
O3 H10B 3.5312 no 3_746
O3 H11A 3.4303 no 3_646
C1 H3 3.4889 no 2_566
C1 H7 3.6832 no 2_566
C3 H3 3.6979 no 2_466
C3 H3 2.9227 no 2_566
C4 H3 3.6985 no 1_655
C5 H3 3.3486 no 2_566
C5 H7 3.5935 no 1_655
C6 H3 3.6686 no 1_655
C6 H7 3.4452 no 1_655
C7 H3 3.6811 no 2_566
C7 H7 3.5485 no 1_655
C8 H7 3.1951 no 1_655
C8 H9 2.7592 no 1_655
C8 H10A 3.3571 no 3_646
C8 H10B 3.5605 no 3_746
C8 H11A 3.0127 no 3_646
C9 H9 3.6889 no 1_655
C9 H10A 3.5249 no 3_646
C10 H1 3.0747 no 2_566
C10 H7 3.3414 no 1_655
C10 H9 3.5380 no 3_656
C10 H10B 3.6491 no 1_455
H1 O1 2.5518 no 2_466
H1 C10 3.0747 no 2_466
H1 H3 3.7000 no 2_566
H1 H7 3.2836 no 2_566
H1 H10A 3.2363 no 2_466
H1 H10A 3.5528 no 2_566
H1 H10B 2.8656 no 2_466
H3 O1 2.9901 no 2_466
H3 C1 3.4889 no 2_466
H3 C3 2.9227 no 2_466
H3 C3 3.6979 no 2_566
H3 C4 3.6985 no 1_455
H3 C5 3.3486 no 2_466
H3 C6 3.6686 no 1_455
H3 C7 3.6811 no 2_466
H3 H1 3.7000 no 2_466
H3 H3 2.7908 no 2_466
H3 H3 2.7908 no 2_566
H4 Br1 3.0730 no 2_556
H7 O1 2.7444 no 1_455
H7 O2 3.6223 no 1_455
H7 O3 3.1926 no 1_455
H7 C1 3.6832 no 2_466
H7 C5 3.5935 no 1_455
H7 C6 3.4452 no 1_455
H7 C7 3.5485 no 1_455
H7 C8 3.1951 no 1_455
H7 C10 3.3414 no 1_455
H7 H1 3.2836 no 2_466
H7 H10B 3.0620 no 1_455
H7 H11B 3.6719 no 1_455
H9 O2 2.6422 no 1_455
H9 O3 2.5258 no 1_455
H9 C8 2.7592 no 1_455
H9 C9 3.6889 no 1_455
H9 C10 3.5380 no 3_646
H9 H10A 3.1925 no 3_646
H9 H10B 3.0287 no 3_646
H9 H11B 3.1977 no 1_455
H10A O2 3.3707 no 3_656
H10A O3 2.8680 no 3_656
H10A C8 3.3571 no 3_656
H10A C9 3.5249 no 3_656
H10A H1 3.5528 no 2_466
H10A H1 3.2363 no 2_566
H10A H9 3.1925 no 3_656
H10A H10B 2.9317 no 1_455
H10B O2 2.7487 no 3_756
H10B O3 3.6056 no 3_656
H10B O3 3.5312 no 3_756
H10B C8 3.5605 no 3_756
H10B C10 3.6491 no 1_655
H10B H1 2.8656 no 2_566
H10B H7 3.0620 no 1_655
H10B H9 3.0287 no 3_656
H10B H10A 2.9317 no 1_655
H10B H11A 3.1285 no 1_655
H11A O2 2.6205 no 3_656
H11A O2 3.5614 no 3_756
H11A O3 3.4303 no 3_656
H11A C8 3.0127 no 3_656
H11A H10B 3.1285 no 1_455
H11A H11B 2.9581 no 1_455
H11B Br1 3.0965 no 4_665
H11B O2 2.7707 no 3_756
H11B H7 3.6719 no 1_655
H11B H9 3.1977 no 1_655
H11B H11A 2.9581 no 1_655

loop_
_geom_torsion_atom_site_label_1
_geom_torsion_atom_site_label_2
_geom_torsion_atom_site_label_3
_geom_torsion_atom_site_label_4
_geom_torsion
_geom_torsion_publ_flag
C7 O1 C10 C11 30.8(5) no
C10 O1 C7 C5 -163.1(4) no
C10 O1 C7 C9 -40.3(5) no
C8 O3 C9 C7 -36.4(6) no
C8 O3 C9 C11 -148.9(4) no
C9 O3 C8 O2 -169.2(4) no
C9 O3 C8 C6 15.6(6) no
C2 C1 C3 C5 2.2(8) no
C3 C1 C2 Br1 -179.7(4) no
C3 C1 C2 C4 -0.9(8) no
Br1 C2 C4 C6 178.7(3) no
C1 C2 C4 C6 -0.2(8) no
C1 C3 C5 C6 -2.5(7) no
C1 C3 C5 C7 177.7(4) no
C2 C4 C6 C5 -0.2(7) no
C2 C4 C6 C8 -177.1(4) no
C3 C5 C6 C4 1.5(6) no
C3 C5 C6 C8 178.4(4) no
C3 C5 C7 O1 -83.5(5) no
C3 C5 C7 C9 160.2(4) no
C6 C5 C7 O1 96.7(5) no
C6 C5 C7 C9 -19.6(6) no
C7 C5 C6 C4 -178.7(4) no
C7 C5 C6 C8 -1.9(6) no
C4 C6 C8 O2 6.7(7) no
C4 C6 C8 O3 -178.3(4) no
C5 C6 C8 O2 -170.2(4) no
C5 C6 C8 O3 4.8(6) no
O1 C7 C9 O3 -81.5(4) no
O1 C7 C9 C11 33.5(4) no
C5 C7 C9 O3 36.8(5) no
C5 C7 C9 C11 151.9(4) no
O3 C9 C11 C10 104.4(4) no
C7 C9 C11 C10 -14.7(5) no
O1 C10 C11 C9 -9.1(6) no

loop_
_cod_related_entry_id
_cod_related_entry_database
_cod_related_entry_code
1 ChemSpider 30651794
